data_1531104
loop_
_publ_author_name
'Babizhet'sky, V.S.'
'Guerin, R.'
'Isnard, O.'
'Hiebl, K.'

_publ_section_title
;
 Ternary rare-earth nickel arsenides R3 Ni7 As5 (R = La, Ce, Pr, Nd, Sm)
 with a new variant of the (Ba Al4)-type: crystal structure and physical
 properties
;
_journal_name_full 'Journal of Solid State Chemistry'
_journal_page_first 265
_journal_page_last 276
_journal_volume 172
_journal_year 2003
_chemical_formula_sum 'As5 Ce3 Ni6.94'
_chemical_name_systematic 'Ce3 Ni6.94 As5'
_space_group_IT_number 59
_symmetry_space_group_name_Hall '-P 2ab 2a'
_symmetry_space_group_name_H-M 'P m m n :2'
_cell_angle_alpha 90
_cell_angle_beta 90
_cell_angle_gamma 90
_cell_formula_units_Z 2
_cell_length_a 12.421
_cell_length_b 4.0797
_cell_length_c 9.6436
_cell_volume 488.679
_citation_journal_id_ASTM JSSCBI
_cod_data_source_file Babizhetsky_JSSCBI_2003_1535.cif
_cod_data_source_block As5Ce3Ni6.94
_cod_original_cell_volume 488.6794
_cod_database_code 1531104

loop_
_symmetry_equiv_pos_as_xyz
x,y,z
-x+1/2,-y+1/2,z
x+1/2,-y,-z
-x,y+1/2,-z
-x,-y,-z
x-1/2,y-1/2,-z
-x-1/2,y,z
x,-y-1/2,z

loop_
_atom_site_label
_atom_site_type_symbol
_atom_site_fract_x
_atom_site_fract_y
_atom_site_fract_z
_atom_site_occupancy
_atom_site_U_iso_or_equiv
As2 As 0.41797 0.75 0.3621 1 0.0
Ni3 Ni 0.4271 0.75 0.114 1 0.0
Ce2 Ce 0.41537 0.75 0.75109 1 0.0
Ni2 Ni 0.25 0.75 0.492 1 0.0
Ni1 Ni 0.57904 0.75 0.5034 1 0.0
Ni4 Ni 0.25 0.75 0.0022 1 0.0
As1 As 0.60235 0.75 0.0025 1 0.0
As3 As 0.75 0.75 0.3803 1 0.0
Ce1 Ce 0.75 0.75 0.7492 1 0.0
Ni5 Ni 0.75 0.75 0.1425 0.94 0.0
